data_7013892
loop_
_publ_author_name
'Starynowicz, Przemys\/law'

_publ_section_title
;
 Two complexes of Sm(II) with crown ethers-electrochemical synthesis,
 structure and spectroscopy.
;
_journal_issue 5
_journal_name_full 'Dalton transactions (Cambridge, England : 2003)'
_journal_page_first 825
_journal_page_last 832
_journal_paper_doi 10.1039/b316253b
_journal_year 2004
_chemical_formula_sum 'C20 H40 Cl2 O18 Sm'
_chemical_formula_weight 789.77
_chemical_name_systematic
;
?
;
_space_group_IT_number 161
_symmetry_cell_setting rhombohedral
_symmetry_space_group_name_Hall 'P 3* -2n'
_symmetry_space_group_name_H-M 'R 3 c :R'
_atom_sites_solution_hydrogens geom
_atom_sites_solution_primary Patterson
_atom_sites_solution_secondary difmap
_audit_creation_method SHELXL-97
_cell_angle_alpha 108.35(6)
_cell_angle_beta 108.35(6)
_cell_angle_gamma 108.35(6)
_cell_formula_units_Z 6
_cell_length_a 17.903(9)
_cell_length_b 17.903(9)
_cell_length_c 17.903(9)
_cell_measurement_reflns_used 5313
_cell_measurement_temperature 293(2)
_cell_measurement_theta_max 28
_cell_measurement_theta_min 3.5
_cell_volume 4592(6)
_computing_cell_refinement 'Kuma KM4 software (1999)'
_computing_data_collection 'Kuma KM4 software (1999)'
_computing_data_reduction 'Kuma KM4 software (2000)'
_computing_structure_refinement 'SHELXL-97 (Sheldrick, 1997)'
_computing_structure_solution 'SHELXS-97 (Sheldrick, 1990)'
_diffrn_ambient_temperature 100(2)
_diffrn_measured_fraction_theta_full 0.747
_diffrn_measured_fraction_theta_max 0.747
_diffrn_measurement_device_type 'Kuma KM4 with a CCD counter'
_diffrn_measurement_method '\w scan'
_diffrn_radiation_monochromator graphite
_diffrn_radiation_source 'fine-focus sealed tube'
_diffrn_radiation_type MoK\a
_diffrn_radiation_wavelength 0.71073
_diffrn_reflns_av_R_equivalents 0.0824
_diffrn_reflns_av_sigmaI/netI 0.1672
_diffrn_reflns_limit_h_max 23
_diffrn_reflns_limit_h_min -22
_diffrn_reflns_limit_k_max 23
_diffrn_reflns_limit_k_min -22
_diffrn_reflns_limit_l_max 22
_diffrn_reflns_limit_l_min -23
_diffrn_reflns_number 19321
_diffrn_reflns_theta_full 28.46
_diffrn_reflns_theta_max 28.46
_diffrn_reflns_theta_min 3.53
_exptl_absorpt_coefficient_mu 2.169
_exptl_absorpt_correction_T_max 0.849
_exptl_absorpt_correction_T_min 0.665
_exptl_absorpt_correction_type 'analytical, from the crystal shape'
_exptl_crystal_colour red
_exptl_crystal_density_diffrn 1.714
_exptl_crystal_density_method 'not measured'
_exptl_crystal_description 'flat needle'
_exptl_crystal_F_000 2400
_exptl_crystal_size_max 0.3
_exptl_crystal_size_mid 0.1
_exptl_crystal_size_min 0.07
_refine_diff_density_max 0.836
_refine_diff_density_min -0.559
_refine_diff_density_rms 0.117
_refine_ls_abs_structure_details 'Flack H D (1983), Acta Cryst. A39, 876-881'
_refine_ls_abs_structure_Flack -0.04(2)
_refine_ls_extinction_method none
_refine_ls_goodness_of_fit_ref 0.931
_refine_ls_hydrogen_treatment mixed
_refine_ls_matrix_type full
_refine_ls_number_parameters 356
_refine_ls_number_reflns 3978
_refine_ls_number_restraints 59
_refine_ls_restrained_S_all 0.949
_refine_ls_R_factor_all 0.1009
_refine_ls_R_factor_gt 0.0548
_refine_ls_shift/su_max 0.021
_refine_ls_shift/su_mean 0.001
_refine_ls_structure_factor_coef Fsqd
_refine_ls_weighting_details 'w=1/[\s^2^(Fo^2^)+(0.0200P)^2^+0.0000P] where P=(Fo^2^+2Fc^2^)/3'
_refine_ls_weighting_scheme calc
_refine_ls_wR_factor_gt 0.0726
_refine_ls_wR_factor_ref 0.0811
_reflns_number_gt 2899
_reflns_number_total 3978
_reflns_threshold_expression >2sigma(I)
_cod_data_source_file b316253b.txt
_cod_data_source_block smc5nt
_cod_depositor_comments
;
The following automatic conversions were performed:

'_refine_ls_weighting_scheme' value 'calc
w=1/[\s^2^(Fo^2^)+(0.0200P)^2^+0.0000P] where P=(Fo^2^+2Fc^2^)/3' was
changed to 'calc'. New tag '_refine_ls_weighting_details' was
created. The value of the new tag was set to
'w=1/[\s^2^(Fo^2^)+(0.0200P)^2^+0.0000P] where P=(Fo^2^+2Fc^2^)/3'.

Automatic conversion script
Id: cif_fix_values 3143 2015-03-26 13:38:13Z robertas 
;
_cod_original_cell_volume 4591(4)
_cod_original_sg_symbol_H-M R3c
_cod_database_code 7013892

loop_
_symmetry_equiv_pos_as_xyz
'x, y, z'
'z, x, y'
'y, z, x'
'y+1/2, x+1/2, z+1/2'
'x+1/2, z+1/2, y+1/2'
'z+1/2, y+1/2, x+1/2'

loop_
_atom_site_label
_atom_site_type_symbol
_atom_site_fract_x
_atom_site_fract_y
_atom_site_fract_z
_atom_site_U_iso_or_equiv
_atom_site_adp_type
_atom_site_occupancy
_atom_site_calc_flag
_atom_site_refinement_flags
_atom_site_disorder_assembly
_atom_site_disorder_group
Sm Sm 0.03975(8) 0.89473(8) 0.29155(8) 0.02616(14) Uani 1 d . . .
Cl1 Cl -0.0196(2) 1.1773(2) 0.6713(2) 0.0419(9) Uani 1 d . . .
Cl2 Cl 0.3771(3) 1.0817(3) 0.2859(3) 0.0593(12) Uani 1 d . . .
O1 O 0.0355(6) 0.8755(7) 0.4368(6) 0.055(3) Uani 1 d . . .
O2 O -0.0448(6) 0.7284(6) 0.2755(7) 0.052(3) Uani 1 d . . .
O3 O -0.1288(6) 0.7834(8) 0.1667(6) 0.056(3) Uani 1 d D . .
O4A O -0.0487(12) 0.9885(13) 0.2451(12) 0.047(5) Uiso 0.50 d PD A 1
O4B O -0.0691(11) 0.9491(11) 0.2056(11) 0.035(5) Uiso 0.50 d PD A 2
O5 O -0.0295(6) 0.9775(6) 0.3863(7) 0.061(3) Uani 1 d D . .
O11A O 0.0315(10) 0.8980(10) 0.1367(10) 0.028(5) Uiso 0.50 d PD A 1
O11B O 0.0327(12) 0.8577(13) 0.1257(13) 0.053(6) Uiso 0.50 d PD A 2
O12 O 0.1485(6) 1.0341(6) 0.2857(6) 0.062(3) Uani 1 d D . .
O13 O 0.1842(7) 1.0336(7) 0.4450(8) 0.067(4) Uani 1 d . . .
O14 O 0.1854(6) 0.8767(6) 0.3677(6) 0.050(3) Uani 1 d D . .
O15A O 0.0609(11) 0.7716(12) 0.1810(11) 0.032(5) Uiso 0.50 d PD A 1
O15B O 0.0743(15) 0.7576(15) 0.2064(15) 0.053(6) Uiso 0.50 d PD A 2
O21A O -0.0860(11) 1.2107(11) 0.6793(10) 0.032(4) Uiso 0.50 d P . .
O21B O -0.0251(13) 1.2580(13) 0.7074(13) 0.057(6) Uiso 0.50 d P . .
O22 O -0.0571(6) 1.1021(6) 0.6841(6) 0.066(3) Uani 1 d . . .
O23A O -0.0186(12) 1.1584(10) 0.5941(11) 0.025(4) Uiso 0.50 d P . .
O23B O -0.0676(15) 1.1469(13) 0.5706(13) 0.058(6) Uiso 0.50 d P . .
O24A O 0.0672(9) 1.2321(9) 0.7468(10) 0.029(4) Uiso 0.50 d P . .
O24B O 0.066(2) 1.190(2) 0.678(2) 0.146(11) Uiso 0.50 d P . .
O31 O 0.3223(8) 1.1094(11) 0.2421(11) 0.154(7) Uani 1 d . . .
O32 O 0.4017(7) 1.1079(7) 0.3759(7) 0.077(3) Uani 1 d . . .
O33 O 0.4552(6) 1.1030(7) 0.2747(6) 0.066(3) Uani 1 d . . .
O34 O 0.3233(7) 0.9803(9) 0.2407(9) 0.115(5) Uani 1 d . . .
C1 C 0.0239(9) 0.7886(11) 0.4308(10) 0.059(5) Uani 1 d . . .
H1A H 0.0173 0.7836 0.4811 0.071 Uiso 1 calc R . .
H1B H 0.0747 0.7803 0.4302 0.071 Uiso 1 calc R . .
C2 C -0.0603(9) 0.7191(9) 0.3440(9) 0.053(4) Uani 1 d . . .
H2A H -0.0728 0.6600 0.3374 0.064 Uiso 1 calc R . .
H2B H -0.1107 0.7288 0.3439 0.064 Uiso 1 calc R . .
C3 C -0.1173(12) 0.6674(11) 0.1898(11) 0.094(8) Uani 1 d . . .
H3A H -0.1483 0.6120 0.1896 0.113 Uiso 1 calc R . .
H3B H -0.0953 0.6553 0.1466 0.113 Uiso 1 calc R . .
C4 C -0.1791(10) 0.7038(11) 0.1651(11) 0.062(5) Uani 1 d U . .
H4A H -0.2281 0.6627 0.1065 0.074 Uiso 1 calc R . .
H4B H -0.2026 0.7154 0.2071 0.074 Uiso 1 calc R . .
C5A C -0.1699(19) 0.8369(18) 0.147(2) 0.075(13) Uiso 0.50 d PD A 1
H5A H -0.2021 0.8417 0.1816 0.090 Uiso 0.50 calc PR A 1
H5B H -0.2141 0.8021 0.0855 0.090 Uiso 0.50 calc PR A 1
C5B C -0.1953(12) 0.7984(17) 0.1162(17) 0.024(6) Uiso 0.50 d PD A 2
H5C H -0.2329 0.8071 0.1434 0.029 Uiso 0.50 calc PR A 2
H5D H -0.2314 0.7509 0.0560 0.029 Uiso 0.50 calc PR A 2
C6A C -0.1213(16) 0.9283(16) 0.1594(15) 0.060(9) Uiso 0.50 d PD A 1
H6A H -0.0996 0.9243 0.1158 0.072 Uiso 0.50 calc PR A 1
H6B H -0.1629 0.9523 0.1478 0.072 Uiso 0.50 calc PR A 1
C6B C -0.1373(14) 0.8815(14) 0.1202(13) 0.041(7) Uiso 0.50 d PD A 2
H6C H -0.1100 0.8666 0.0826 0.049 Uiso 0.50 calc PR A 2
H6D H -0.1745 0.9056 0.0953 0.049 Uiso 0.50 calc PR A 2
C7A C -0.0719(12) 1.0421(12) 0.3019(11) 0.013(5) Uiso 0.50 d PD A 1
H7A H -0.1342 1.0106 0.2855 0.016 Uiso 0.50 calc PR A 1
H7B H -0.0615 1.0962 0.2965 0.016 Uiso 0.50 calc PR A 1
C7B C -0.1007(15) 0.9958(16) 0.2576(12) 0.036(7) Uiso 0.50 d PD A 2
H7C H -0.1592 0.9547 0.2443 0.043 Uiso 0.50 calc PR A 2
H7D H -0.1067 1.0407 0.2406 0.043 Uiso 0.50 calc PR A 2
C8A C -0.016(2) 1.0634(10) 0.3949(14) 0.051(9) Uiso 0.50 d PD A 1
H8A H 0.0456 1.1022 0.4155 0.062 Uiso 0.50 calc PR A 1
H8B H -0.0366 1.0906 0.4348 0.062 Uiso 0.50 calc PR A 1
C8B C -0.043(2) 1.0391(13) 0.3549(15) 0.047(8) Uiso 0.50 d PD A 2
H8C H 0.0141 1.0839 0.3693 0.057 Uiso 0.50 calc PR A 2
H8D H -0.0695 1.0685 0.3853 0.057 Uiso 0.50 calc PR A 2
C9 C 0.0037(10) 0.9944(11) 0.4775(10) 0.066(5) Uani 1 d U . .
H9A H -0.0287 1.0179 0.5040 0.079 Uiso 1 calc R . .
H9B H 0.0659 1.0375 0.5107 0.079 Uiso 1 calc R . .
C10 C -0.0078(10) 0.9080(10) 0.4801(9) 0.057(4) Uani 1 d . . .
H10A H 0.0176 0.9179 0.5410 0.069 Uiso 1 calc R . .
H10B H -0.0702 0.8662 0.4507 0.069 Uiso 1 calc R . .
C11B C 0.098(2) 0.9341(12) 0.1336(15) 0.092(15) Uiso 0.50 d PD A 2
H11C H 0.0761 0.9328 0.0761 0.110 Uiso 0.50 calc PR A 2
H11D H 0.1501 0.9256 0.1431 0.110 Uiso 0.50 calc PR A 2
C11A C 0.0942(13) 0.9692(10) 0.1348(10) 0.027(6) Uiso 0.50 d PD A 1
H11A H 0.0674 0.9728 0.0806 0.032 Uiso 0.50 calc PR A 1
H11B H 0.1448 0.9593 0.1366 0.032 Uiso 0.50 calc PR A 1
C12A C 0.123(2) 1.0533(13) 0.2132(9) 0.036(8) Uiso 0.50 d PD A 1
H12A H 0.1728 1.1018 0.2197 0.043 Uiso 0.50 calc PR A 1
H12B H 0.0751 1.0687 0.2080 0.043 Uiso 0.50 calc PR A 1
C12B C 0.128(3) 1.0269(17) 0.2009(11) 0.11(2) Uiso 0.50 d PD A 2
H12C H 0.1804 1.0670 0.2022 0.137 Uiso 0.50 calc PR A 2
H12D H 0.0822 1.0445 0.1833 0.137 Uiso 0.50 calc PR A 2
C13 C 0.1969(10) 1.1163(10) 0.3660(9) 0.065(5) Uani 1 d DU . .
H13A H 0.2387 1.1608 0.3597 0.078 Uiso 1 calc R . .
H13B H 0.1565 1.1374 0.3788 0.078 Uiso 1 calc R . .
C14 C 0.2426(15) 1.1009(12) 0.4356(13) 0.114(8) Uani 1 d . . .
H14A H 0.2746 1.1554 0.4907 0.137 Uiso 1 calc R . .
H14B H 0.2855 1.0837 0.4238 0.137 Uiso 1 calc R . .
C15 C 0.2339(13) 0.9969(15) 0.4950(12) 0.105(8) Uani 1 d . . .
H15A H 0.2855 1.0455 0.5487 0.126 Uiso 1 calc R . .
H15B H 0.1962 0.9611 0.5121 0.126 Uiso 1 calc R . .
C16 C 0.2614(11) 0.9444(14) 0.4430(11) 0.083(7) Uani 1 d . . .
H16A H 0.3009 0.9799 0.4271 0.099 Uiso 1 calc R . .
H16B H 0.2923 0.9203 0.4758 0.099 Uiso 1 calc R . .
C17A C 0.1997(19) 0.814(3) 0.309(3) 0.08(3) Uiso 0.50 d PD A 1
H17A H 0.2282 0.7877 0.3403 0.094 Uiso 0.50 calc PR A 1
H17B H 0.2394 0.8449 0.2902 0.094 Uiso 0.50 calc PR A 1
C17B C 0.210(2) 0.824(2) 0.312(3) 0.06(3) Uiso 0.50 d PD A 2
H17C H 0.2619 0.8210 0.3476 0.071 Uiso 0.50 calc PR A 2
H17D H 0.2251 0.8497 0.2751 0.071 Uiso 0.50 calc PR A 2
C18B C 0.134(3) 0.7336(18) 0.256(2) 0.13(2) Uiso 0.50 d PD A 2
H18C H 0.1469 0.6927 0.2182 0.159 Uiso 0.50 calc PR A 2
H18D H 0.1121 0.7091 0.2903 0.159 Uiso 0.50 calc PR A 2
C18A C 0.116(2) 0.7428(15) 0.2292(14) 0.053(9) Uiso 0.50 d PD A 1
H18A H 0.1310 0.7066 0.1893 0.064 Uiso 0.50 calc PR A 1
H18B H 0.0819 0.7053 0.2477 0.064 Uiso 0.50 calc PR A 1
C19A C 0.0652(15) 0.7738(15) 0.1037(13) 0.014(5) Uiso 0.50 d PD A 1
H19A H 0.0446 0.7144 0.0587 0.017 Uiso 0.50 calc PR A 1
H19B H 0.1256 0.8101 0.1175 0.017 Uiso 0.50 calc PR A 1
C19B C 0.080(2) 0.745(2) 0.1257(17) 0.075(11) Uiso 0.50 d PD A 2
H19C H 0.0624 0.6835 0.0905 0.090 Uiso 0.50 calc PR A 2
H19D H 0.1403 0.7802 0.1390 0.090 Uiso 0.50 calc PR A 2
C20B C 0.0206(16) 0.7730(12) 0.0748(15) 0.039(7) Uiso 0.50 d PD A 2
H20C H 0.0315 0.7726 0.0249 0.047 Uiso 0.50 calc PR A 2
H20D H -0.0405 0.7303 0.0514 0.047 Uiso 0.50 calc PR A 2
C20A C 0.0069(13) 0.8124(10) 0.0718(12) 0.025(5) Uiso 0.50 d PD A 1
H20A H 0.0090 0.8162 0.0196 0.029 Uiso 0.50 calc PR A 1
H20B H -0.0538 0.7730 0.0546 0.029 Uiso 0.50 calc PR A 1

loop_
_atom_site_aniso_label
_atom_site_aniso_U_11
_atom_site_aniso_U_22
_atom_site_aniso_U_33
_atom_site_aniso_U_23
_atom_site_aniso_U_13
_atom_site_aniso_U_12
Sm 0.0248(4) 0.0343(4) 0.0259(4) 0.0142(3) 0.0147(3) 0.0176(3)
Cl1 0.044(2) 0.040(2) 0.050(2) 0.0214(18) 0.0190(19) 0.0302(19)
Cl2 0.041(2) 0.099(4) 0.052(3) 0.049(3) 0.025(2) 0.032(2)
O1 0.036(6) 0.095(9) 0.044(6) 0.037(6) 0.026(5) 0.029(6)
O2 0.050(7) 0.042(6) 0.065(7) 0.016(6) 0.037(6) 0.021(5)
O3 0.040(6) 0.102(9) 0.032(6) 0.035(6) 0.020(5) 0.032(6)
O5 0.070(7) 0.026(6) 0.101(9) 0.022(6) 0.058(7) 0.029(5)
O12 0.052(6) 0.071(8) 0.078(8) 0.049(6) 0.034(6) 0.026(6)
O13 0.047(7) 0.044(7) 0.079(8) -0.006(6) 0.051(7) -0.004(5)
O14 0.032(6) 0.073(7) 0.054(7) 0.041(6) 0.019(5) 0.022(5)
O22 0.044(6) 0.063(7) 0.096(8) 0.054(6) 0.032(5) 0.013(5)
O31 0.097(10) 0.29(2) 0.30(2) 0.271(18) 0.141(13) 0.146(13)
O32 0.079(8) 0.105(9) 0.051(7) 0.037(6) 0.033(6) 0.044(7)
O33 0.032(6) 0.112(9) 0.068(7) 0.042(6) 0.036(5) 0.036(6)
O34 0.061(9) 0.108(12) 0.126(12) 0.037(9) 0.031(8) 0.010(8)
C1 0.052(11) 0.108(14) 0.083(12) 0.092(12) 0.039(9) 0.054(10)
C2 0.041(9) 0.063(10) 0.054(10) 0.042(9) 0.018(8) 0.011(8)
C3 0.079(14) 0.056(12) 0.061(12) -0.038(10) 0.049(11) -0.018(11)
C4 0.033(7) 0.069(9) 0.054(8) 0.009(6) 0.031(7) -0.001(6)
C9 0.070(8) 0.066(9) 0.048(8) -0.008(6) 0.046(7) 0.032(6)
C10 0.054(10) 0.068(11) 0.042(9) 0.012(8) 0.038(8) 0.014(9)
C13 0.056(8) 0.036(8) 0.102(10) 0.024(7) 0.043(7) 0.020(6)
C14 0.14(2) 0.045(13) 0.094(16) -0.024(11) 0.075(16) 0.004(13)
C15 0.051(14) 0.114(19) 0.056(14) 0.000(13) 0.000(11) -0.005(13)
C16 0.046(12) 0.16(2) 0.040(11) 0.037(13) 0.025(10) 0.044(13)

loop_
_atom_type_symbol
_atom_type_description
_atom_type_scat_dispersion_real
_atom_type_scat_dispersion_imag
_atom_type_scat_source
C C 0.0033 0.0016 'International Tables Vol C Tables 4.2.6.8 and 6.1.1.4'
H H 0.0000 0.0000 'International Tables Vol C Tables 4.2.6.8 and 6.1.1.4'
O O 0.0106 0.0060 'International Tables Vol C Tables 4.2.6.8 and 6.1.1.4'
Cl Cl 0.1484 0.1585 'International Tables Vol C Tables 4.2.6.8 and 6.1.1.4'
Sm Sm -0.1638 3.4418 'International Tables Vol C Tables 4.2.6.8 and 6.1.1.4'

loop_
_geom_angle_atom_site_label_1
_geom_angle_atom_site_label_2
_geom_angle_atom_site_label_3
_geom_angle
_geom_angle_site_symmetry_1
_geom_angle_site_symmetry_3
_geom_angle_publ_flag
O15A Sm O3 78.7(5) . . no
O15A Sm O12 96.3(4) . . no
O3 Sm O12 124.1(3) . . no
O15A Sm O14 65.1(4) . . no
O3 Sm O14 135.4(3) . . no
O12 Sm O14 86.5(3) . . no
O15A Sm O4B 112.7(5) . . no
O3 Sm O4B 57.1(4) . . no
O12 Sm O4B 75.4(4) . . no
O14 Sm O4B 161.5(4) . . no
O15A Sm O5 162.7(4) . . no
O3 Sm O5 86.3(3) . . no
O12 Sm O5 99.3(3) . . no
O14 Sm O5 123.2(3) . . no
O4B Sm O5 64.7(4) . . no
O15A Sm O1 115.7(4) . . no
O3 Sm O1 101.4(3) . . no
O12 Sm O1 129.0(3) . . no
O14 Sm O1 74.1(3) . . no
O4B Sm O1 120.5(4) . . no
O5 Sm O1 58.6(3) . . no
O15A Sm O11A 61.3(5) . . no
O3 Sm O11A 73.9(4) . . no
O12 Sm O11A 56.4(4) . . no
O14 Sm O11A 107.3(4) . . no
O4B Sm O11A 59.4(5) . . no
O5 Sm O11A 122.8(4) . . no
O1 Sm O11A 174.6(4) . . no
O15A Sm O2 66.9(4) . . no
O3 Sm O2 59.6(3) . . no
O12 Sm O2 162.5(3) . . no
O14 Sm O2 81.9(3) . . no
O4B Sm O2 114.8(4) . . no
O5 Sm O2 98.0(3) . . no
O1 Sm O2 59.9(3) . . no
O11A Sm O2 114.9(4) . . no
O15A Sm O13 120.1(4) . . no
O3 Sm O13 161.1(3) . . no
O12 Sm O13 59.9(3) . . no
O14 Sm O13 59.8(3) . . no
O4B Sm O13 112.1(5) . . no
O5 Sm O13 74.7(3) . . no
O1 Sm O13 69.6(3) . . no
O11A Sm O13 115.7(4) . . no
O2 Sm O13 123.2(4) . . no
O15A Sm O4A 125.9(5) . . no
O3 Sm O4A 69.3(5) . . no
O12 Sm O4A 69.9(4) . . no
O14 Sm O4A 154.3(4) . . no
O4B Sm O4A 14.6(4) . . no
O5 Sm O4A 54.3(4) . . no
O1 Sm O4A 112.6(4) . . no
O11A Sm O4A 68.5(5) . . no
O2 Sm O4A 123.3(5) . . no
O13 Sm O4A 98.2(5) . . no
O15A Sm O11B 47.0(6) . . no
O3 Sm O11B 71.4(4) . . no
O12 Sm O11B 66.1(5) . . no
O14 Sm O11B 98.8(4) . . no
O4B Sm O11B 70.6(5) . . no
O5 Sm O11B 135.3(4) . . no
O1 Sm O11B 161.6(5) . . no
O11A Sm O11B 14.4(4) . . no
O2 Sm O11B 102.7(5) . . no
O13 Sm O11B 122.1(5) . . no
O4A Sm O11B 81.3(5) . . no
O23A Cl1 O22 114.7(8) . . no
O23A Cl1 O21B 113.3(10) . . no
O22 Cl1 O21B 124.4(10) . . no
O23A Cl1 O24B 67.7(14) . . no
O22 Cl1 O24B 108.6(13) . . no
O21B Cl1 O24B 114.3(16) . . no
O23A Cl1 O24A 113.9(10) . . no
O22 Cl1 O24A 104.4(7) . . no
O21B Cl1 O24A 79.7(10) . . no
O24B Cl1 O24A 49.8(12) . . no
O23A Cl1 O21A 113.3(9) . . no
O22 Cl1 O21A 95.8(8) . . no
O21B Cl1 O21A 38.8(8) . . no
O24B Cl1 O21A 152.7(14) . . no
O24A Cl1 O21A 113.1(9) . . no
O23A Cl1 O23B 29.6(8) . . no
O22 Cl1 O23B 106.4(8) . . no
O21B Cl1 O23B 101.5(11) . . no
O24B Cl1 O23B 97.4(16) . . no
O24A Cl1 O23B 141.0(10) . . no
O21A Cl1 O23B 86.9(10) . . no
O31 Cl2 O32 118.4(9) . . no
O31 Cl2 O33 111.5(7) . . no
O32 Cl2 O33 108.5(6) . . no
O31 Cl2 O34 104.8(10) . . no
O32 Cl2 O34 104.7(7) . . no
O33 Cl2 O34 108.2(7) . . no
C10 O1 C1 111.5(10) . . no
C10 O1 Sm 122.8(9) . . no
C1 O1 Sm 114.1(8) . . no
C2 O2 C3 113.7(11) . . no
C2 O2 Sm 120.2(8) . . no
C3 O2 Sm 113.0(10) . . no
C5B O3 C4 101.9(13) . . no
C5B O3 C5A 25.4(16) . . no
C4 O3 C5A 119.6(16) . . no
C5B O3 Sm 131.5(12) . . no
C4 O3 Sm 122.2(9) . . no
C5A O3 Sm 107.2(15) . . no
C6A O4A C7A 112.5(19) . . no
C6A O4A Sm 106.1(15) . . no
C7A O4A Sm 124.3(12) . . no
C6B O4B C7B 113.2(19) . . no
C6B O4B Sm 113.5(14) . . no
C7B O4B Sm 114.2(11) . . no
C8A O5 C8B 25.1(10) . . no
C8A O5 C9 101.5(12) . . no
C8B O5 C9 125.4(14) . . no
C8A O5 Sm 116.9(14) . . no
C8B O5 Sm 106.2(13) . . no
C9 O5 Sm 115.8(8) . . no
C20A O11A C11A 114.3(12) . . no
C20A O11A Sm 110.6(11) . . no
C11A O11A Sm 122.9(10) . . no
C20B O11B C11B 120.2(15) . . no
C20B O11B Sm 117.2(14) . . no
C11B O11B Sm 108.0(13) . . no
C12B O12 C12A 20.6(17) . . no
C12B O12 C13 124.7(13) . . no
C12A O12 C13 108.0(11) . . no
C12B O12 Sm 115.2(16) . . no
C12A O12 Sm 122.7(12) . . no
C13 O12 Sm 116.0(8) . . no
C14 O13 C15 110.7(16) . . no
C14 O13 Sm 116.7(11) . . no
C15 O13 Sm 108.8(9) . . no
C16 O14 C17A 114.8(16) . . no
C16 O14 C17B 108.5(19) . . no
C17A O14 C17B 8(3) . . no
C16 O14 Sm 123.4(10) . . no
C17A O14 Sm 116(2) . . no
C17B O14 Sm 119(2) . . no
C19A O15A C18A 118.3(19) . . no
C19A O15A Sm 121.8(12) . . no
C18A O15A Sm 110.4(13) . . no
C18B O15B C19B 109(3) . . no
C18B O15B Sm 121.4(16) . . no
C19B O15B Sm 120.2(19) . . no
O21B O21A Cl1 66.2(15) . . no
O21A O21B Cl1 75.0(16) . . no
O23B O23A Cl1 92(2) . . no
O23B O23A O24B 152(3) . . no
Cl1 O23A O24B 59.8(15) . . no
O23A O23B Cl1 58.6(19) . . no
O24B O24A Cl1 65.0(17) . . no
O24A O24B Cl1 65.2(18) . . no
O24A O24B O23A 114(3) . . no
Cl1 O24B O23A 52.5(13) . . no
O1 C1 C2 106.5(10) . . no
O2 C2 C1 107.0(11) . . no
O2 C3 C4 110.5(14) . . no
O3 C4 C3 105.5(13) . . no
O3 C5A C6A 125(2) . . no
O3 C5B C6B 98.4(16) . . no
O4A C6A C5A 115(2) . . no
O4B C6B C5B 116(2) . . no
O4A C7A C8A 108.2(15) . . no
O4B C7B C8B 114.3(19) . . no
O5 C8A C7A 101.7(13) . . no
O5 C8B C7B 112.8(15) . . no
O5 C9 C10 108.3(11) . . no
O1 C10 C9 107.0(11) . . no
O11B C11B C12B 124(2) . . no
O11A C11A C12A 108.6(15) . . no
O12 C12A C11A 103.8(13) . . no
O12 C12B C11B 112.0(16) . . no
C14 C13 O12 107.9(13) . . no
C13 C14 O13 112.1(19) . . no
C16 C15 O13 111.4(16) . . no
O14 C16 C15 106.8(14) . . no
O14 C17A C18A 112.6(17) . . no
O14 C17B C18B 107.5(16) . . no
O15B C18B C17B 97(3) . . no
O15A C18A C17A 116(3) . . no
O15A C19A C20A 106.5(16) . . no
O15B C19B C20B 110(2) . . no
O11B C20B C19B 113(2) . . no
O11A C20A C19A 113.0(16) . . no

loop_
_geom_bond_atom_site_label_1
_geom_bond_atom_site_label_2
_geom_bond_distance
_geom_bond_site_symmetry_2
_geom_bond_publ_flag
Sm O15A 2.678(16) . yes
Sm O3 2.689(12) . yes
Sm O12 2.694(10) . yes
Sm O14 2.707(9) . yes
Sm O4B 2.714(18) . yes
Sm O5 2.740(9) . yes
Sm O1 2.749(9) . yes
Sm O11A 2.750(15) . yes
Sm O2 2.754(9) . yes
Sm O13 2.755(13) . yes
Sm O4A 2.781(18) . yes
Sm O11B 2.783(19) . yes
Sm O15B 2.82(2) . yes
Cl1 O23A 1.323(16) . no
Cl1 O22 1.428(9) . no
Cl1 O21B 1.434(19) . no
Cl1 O24B 1.44(3) . no
Cl1 O24A 1.445(15) . no
Cl1 O21A 1.513(16) . no
Cl1 O23B 1.55(2) . no
Cl2 O31 1.375(11) . no
Cl2 O32 1.399(10) . no
Cl2 O33 1.424(9) . no
Cl2 O34 1.537(14) . no
O1 C10 1.386(15) . no
O1 C1 1.466(16) . no
O2 C2 1.387(14) . no
O2 C3 1.425(17) . no
O3 C5B 1.409(11) . no
O3 C4 1.412(17) . no
O3 C5A 1.440(11) . no
O4A C6A 1.424(12) . no
O4A C7A 1.424(11) . no
O4B C6B 1.421(12) . no
O4B C7B 1.423(11) . no
O5 C8A 1.429(11) . no
O5 C8B 1.436(11) . no
O5 C9 1.441(16) . no
O11A C20A 1.424(11) . no
O11A C11A 1.427(10) . no
O11B C20B 1.405(11) . no
O11B C11B 1.418(11) . no
O12 C12B 1.398(11) . no
O12 C12A 1.422(11) . no
O12 C13 1.436(14) . no
O13 C14 1.42(2) . no
O13 C15 1.50(2) . no
O14 C16 1.384(18) . no
O14 C17A 1.426(11) . no
O14 C17B 1.429(11) . no
O15A C19A 1.422(11) . no
O15A C18A 1.431(11) . no
O15B C18B 1.423(12) . no
O15B C19B 1.431(11) . no
O21A O21B 0.98(2) . no
O23A O23B 0.77(2) . no
O23A O24B 1.54(3) . no
O24A O24B 1.22(3) . no
C1 C2 1.537(18) . no
C3 C4 1.47(2) . no
C5A C6A 1.496(15) . no
C5B C6B 1.487(15) . no
C7A C8A 1.493(15) . no
C7B C8B 1.487(15) . no
C9 C10 1.51(2) . no
C11B C12B 1.504(15) . no
C11A C12A 1.491(15) . no
C13 C14 1.42(2) . no
C15 C16 1.42(2) . no
C17A C18A 1.487(16) . no
C17B C18B 1.492(16) . no
C19A C20A 1.490(15) . no
C19B C20B 1.484(15) . no
